data_7216190
loop_
_publ_author_name
'Yue, Yan-Feng'
'Gao, En-Qing'
'Bai, Shi-Qiang'
'He, Zheng'
'Yan, Chun-Hua'

_publ_section_title
;
 High-dimensional azido-bridged cadmium(ii) polymeric complexes with
 bis(bidentate) diazine ligands
;
_journal_issue 89
_journal_name_full CrystEngComm
_journal_page_first 549
_journal_paper_doi 10.1039/b415732j
_journal_volume 6
_journal_year 2004
_chemical_formula_sum 'C26 H28 Cd2 Cl2 N16 O9'
_chemical_formula_weight 1004.34
_chemical_name_systematic
;
?
;
_space_group_IT_number 33
_symmetry_cell_setting orthorhombic
_symmetry_space_group_name_Hall 'P 2c -2n'
_symmetry_space_group_name_H-M 'P n a 21'
_atom_sites_solution_hydrogens geom
_atom_sites_solution_primary direct
_atom_sites_solution_secondary difmap
_audit_creation_method SHELXL-97
_cell_angle_alpha 90.00
_cell_angle_beta 90.00
_cell_angle_gamma 90.00
_cell_formula_units_Z 4
_cell_length_a 10.75430(10)
_cell_length_b 15.5103(2)
_cell_length_c 22.9109(4)
_cell_measurement_reflns_used 46284
_cell_measurement_temperature 293(2)
_cell_measurement_theta_max 27.485
_cell_measurement_theta_min 3.395
_cell_volume 3821.59(9)
_computing_cell_refinement 'HKL Scalepack (Otwinowski & Minor, 1997)'
_computing_data_collection 'KappaCCD (Nonius B. V., 1998)'
_computing_data_reduction 'HKL Denzo (Otwinowski & Minor, 1997) & maXus (Mackay et al., 1998)'
_computing_molecular_graphics 'Bruker SHELXTL V5.1 (Sheldrick, 1998)'
_computing_publication_material 'SHELXL-97 (Sheldrick, 1997)'
_computing_structure_refinement 'SHELXL-97 (Sheldrick, 1997)'
_computing_structure_solution 'SHELXS-97 (Sheldrick, 1997)'
_diffrn_ambient_temperature 293(2)
_diffrn_detector_area_resol_mean 0.76
_diffrn_measured_fraction_theta_full 0.998
_diffrn_measured_fraction_theta_max 0.998
_diffrn_measurement_device_type 'NONIUS KappaCCD Diffractometer'
_diffrn_measurement_method CCD
_diffrn_radiation_monochromator graphite
_diffrn_radiation_source 'fine-focus sealed tube'
_diffrn_radiation_type MoK\a
_diffrn_radiation_wavelength 0.71073
_diffrn_reflns_av_R_equivalents 0.0768
_diffrn_reflns_av_sigmaI/netI 0.0703
_diffrn_reflns_limit_h_max 13
_diffrn_reflns_limit_h_min -13
_diffrn_reflns_limit_k_max 20
_diffrn_reflns_limit_k_min -20
_diffrn_reflns_limit_l_max 29
_diffrn_reflns_limit_l_min -29
_diffrn_reflns_number 58292
_diffrn_reflns_theta_full 27.48
_diffrn_reflns_theta_max 27.48
_diffrn_reflns_theta_min 3.53
_exptl_absorpt_coefficient_mu 1.323
_exptl_absorpt_correction_T_max 0.900
_exptl_absorpt_correction_T_min 0.810
_exptl_absorpt_correction_type empirical
_exptl_absorpt_process_details '(Blessing, 1995, 1997)'
_exptl_crystal_colour colorless
_exptl_crystal_density_diffrn 1.746
_exptl_crystal_density_method 'not measured'
_exptl_crystal_description block
_exptl_crystal_F_000 1992
_exptl_crystal_size_max 0.26
_exptl_crystal_size_mid 0.17
_exptl_crystal_size_min 0.08
_refine_diff_density_max 0.732
_refine_diff_density_min -0.723
_refine_diff_density_rms 0.095
_refine_ls_abs_structure_details 'Flack H D (1983), Acta Cryst. A39, 876-881'
_refine_ls_abs_structure_Flack 0(10)
_refine_ls_extinction_method none
_refine_ls_goodness_of_fit_ref 0.950
_refine_ls_hydrogen_treatment constr
_refine_ls_matrix_type full
_refine_ls_number_parameters 473
_refine_ls_number_reflns 8732
_refine_ls_number_restraints 1
_refine_ls_restrained_S_all 0.950
_refine_ls_R_factor_all 0.0905
_refine_ls_R_factor_gt 0.0441
_refine_ls_shift/su_max 0.002
_refine_ls_shift/su_mean 0.000
_refine_ls_structure_factor_coef Fsqd
_refine_ls_weighting_details 'calc w=1/[\s^2^(Fo^2^)+(0.0704P)^2^+0.0000P] where P=(Fo^2^+2Fc^2^)/3'
_refine_ls_weighting_scheme calc
_refine_ls_wR_factor_gt 0.1090
_refine_ls_wR_factor_ref 0.1221
_reflns_number_gt 5504
_reflns_number_total 8732
_reflns_threshold_expression >2sigma(I)
_cod_data_source_file b415732j.txt
_cod_data_source_block 2
_cod_original_sg_symbol_H-M Pna2(1)
_cod_database_code 7216190

loop_
_symmetry_equiv_pos_as_xyz
'x, y, z'
'-x, -y, z+1/2'
'x+1/2, -y+1/2, z'
'-x+1/2, y+1/2, z+1/2'

loop_
_atom_site_label
_atom_site_type_symbol
_atom_site_fract_x
_atom_site_fract_y
_atom_site_fract_z
_atom_site_U_iso_or_equiv
_atom_site_adp_type
_atom_site_occupancy
_atom_site_symmetry_multiplicity
_atom_site_calc_flag
_atom_site_refinement_flags
_atom_site_disorder_assembly
_atom_site_disorder_group
Cd1 Cd 0.03816(4) 0.34175(3) 0.302451(17) 0.04049(17) Uani 1 1 d . . .
Cd2 Cd 0.04851(4) 0.64883(3) 0.315498(19) 0.04122(17) Uani 1 1 d . . .
C1 C 0.0975(8) 0.2517(5) 0.4257(5) 0.056(2) Uani 1 1 d . . .
H1A H 0.0335 0.2146 0.4151 0.067 Uiso 1 1 calc R . .
C2 C 0.1735(8) 0.2290(4) 0.4708(4) 0.052(2) Uani 1 1 d . . .
H2A H 0.1621 0.1768 0.4900 0.062 Uiso 1 1 calc R . .
C3 C 0.2678(7) 0.2844(5) 0.4878(4) 0.056(2) Uani 1 1 d . . .
H3A H 0.3204 0.2700 0.5186 0.067 Uiso 1 1 calc R . .
C4 C 0.2821(7) 0.3607(5) 0.4586(4) 0.047(2) Uani 1 1 d . . .
H4A H 0.3435 0.3996 0.4695 0.057 Uiso 1 1 calc R . .
C5 C 0.2023(6) 0.3789(4) 0.4120(3) 0.0385(18) Uani 1 1 d . . .
C6 C 0.2132(6) 0.4600(5) 0.3783(4) 0.040(2) Uani 1 1 d . . .
C7 C 0.2223(7) 0.5319(5) 0.2401(4) 0.037(2) Uani 1 1 d . . .
C8 C 0.2730(9) 0.4551(5) 0.2095(4) 0.064(3) Uani 1 1 d . . .
H8A H 0.2730 0.4066 0.2356 0.097 Uiso 1 1 calc R . .
H8B H 0.3566 0.4667 0.1970 0.097 Uiso 1 1 calc R . .
H8C H 0.2223 0.4423 0.1761 0.097 Uiso 1 1 calc R . .
C9 C 0.2153(6) 0.6126(4) 0.2058(4) 0.0395(18) Uani 1 1 d . . .
C10 C 0.2937(7) 0.6320(5) 0.1602(4) 0.054(2) Uani 1 1 d . . .
H10A H 0.3533 0.5923 0.1482 0.064 Uiso 1 1 calc R . .
C11 C 0.2836(8) 0.7100(5) 0.1325(4) 0.055(2) Uani 1 1 d . . .
H11A H 0.3385 0.7238 0.1025 0.066 Uiso 1 1 calc R . .
C12 C 0.1951(8) 0.7667(5) 0.1481(5) 0.060(2) Uani 1 1 d . . .
H12A H 0.1861 0.8193 0.1291 0.072 Uiso 1 1 calc R . .
C13 C 0.1174(7) 0.7431(4) 0.1942(4) 0.049(2) Uani 1 1 d . . .
H13A H 0.0544 0.7809 0.2051 0.058 Uiso 1 1 calc R . .
C14 C -0.0320(7) 0.2751(4) 0.1732(4) 0.055(2) Uani 1 1 d . . .
H14A H 0.0198 0.2295 0.1832 0.066 Uiso 1 1 calc R . .
C15 C -0.1015(10) 0.2709(5) 0.1241(5) 0.073(3) Uani 1 1 d . . .
H15A H -0.0964 0.2217 0.1011 0.088 Uiso 1 1 calc R . .
C16 C -0.1769(9) 0.3343(5) 0.1073(5) 0.070(3) Uani 1 1 d . . .
H16A H -0.2210 0.3306 0.0725 0.084 Uiso 1 1 calc R . .
C17 C -0.1881(7) 0.4054(5) 0.1428(4) 0.055(2) Uani 1 1 d . . .
H17A H -0.2414 0.4505 0.1332 0.066 Uiso 1 1 calc R . .
C18 C -0.1162(7) 0.4076(4) 0.1942(4) 0.0377(19) Uani 1 1 d . . .
C19 C -0.1218(9) 0.4790(5) 0.2376(4) 0.043(2) Uani 1 1 d . . .
C20 C -0.1558(9) 0.5591(5) 0.2168(4) 0.058(2) Uani 1 1 d . . .
H20A H -0.1562 0.5998 0.2484 0.087 Uiso 1 1 calc R . .
H20B H -0.2374 0.5559 0.2000 0.087 Uiso 1 1 calc R . .
H20C H -0.0974 0.5774 0.1877 0.087 Uiso 1 1 calc R . .
C21 C -0.1288(8) 0.5196(5) 0.3821(4) 0.036(2) Uani 1 1 d . . .
C22 C -0.1139(6) 0.5916(5) 0.4221(4) 0.048(2) Uani 1 1 d . . .
C23 C -0.1783(7) 0.5972(5) 0.4732(4) 0.055(2) Uani 1 1 d . . .
H23A H -0.2315 0.5526 0.4838 0.065 Uiso 1 1 calc R . .
C24 C -0.1664(9) 0.6659(5) 0.5085(5) 0.070(3) Uani 1 1 d . . .
H24A H -0.2152 0.6701 0.5419 0.084 Uiso 1 1 calc R . .
C25 C -0.0814(9) 0.7306(6) 0.4954(5) 0.074(3) Uani 1 1 d . . .
H25A H -0.0695 0.7779 0.5197 0.089 Uiso 1 1 calc R . .
C26 C -0.0145(7) 0.7199(5) 0.4428(5) 0.056(2) Uani 1 1 d . . .
H26A H 0.0440 0.7615 0.4327 0.067 Uiso 1 1 calc R . .
N1 N 0.1117(5) 0.3245(4) 0.3965(3) 0.0418(15) Uani 1 1 d . . .
N2 N 0.1836(4) 0.4536(3) 0.3227(3) 0.0415(17) Uani 1 1 d . . .
N3 N 0.1844(5) 0.5330(4) 0.2925(3) 0.0389(16) Uani 1 1 d . . .
N4 N 0.1286(5) 0.6689(3) 0.2237(3) 0.0425(16) Uani 1 1 d . . .
N5 N 0.2568(8) 0.5284(5) 0.4033(4) 0.073(2) Uani 1 1 d . . .
H5A H 0.2686 0.5745 0.3833 0.088 Uiso 1 1 calc R . .
H5B H 0.2740 0.5276 0.4400 0.088 Uiso 1 1 calc R . .
N6 N -0.0377(5) 0.3444(3) 0.2075(4) 0.0436(19) Uani 1 1 d . . .
N7 N -0.0977(4) 0.4614(3) 0.2907(3) 0.0349(15) Uani 1 1 d . . .
N8 N -0.0926(4) 0.5331(3) 0.3289(3) 0.040(2) Uani 1 1 d . . .
N9 N -0.0312(5) 0.6530(3) 0.4072(4) 0.045(2) Uani 1 1 d . . .
N10 N -0.1811(11) 0.4406(5) 0.4010(4) 0.108(4) Uani 1 1 d . . .
H10B H -0.1901 0.3987 0.3768 0.129 Uiso 1 1 calc R . .
H10C H -0.2039 0.4345 0.4368 0.129 Uiso 1 1 calc R . .
N11 N 0.1941(7) 0.2467(5) 0.2714(4) 0.089(3) Uani 1 1 d . . .
N12 N 0.2867(7) 0.2503(4) 0.2971(4) 0.056(2) Uani 1 1 d . . .
N13 N 0.3815(6) 0.2543(4) 0.3238(4) 0.078(3) Uani 1 1 d . . .
N14 N -0.1164(6) 0.7392(5) 0.2900(4) 0.079(3) Uani 1 1 d . . .
N15 N -0.1995(7) 0.7538(4) 0.3187(5) 0.061(2) Uani 1 1 d . . .
N16 N -0.2868(7) 0.7681(6) 0.3485(4) 0.092(3) Uani 1 1 d . . .
Cl1 Cl 0.0092(4) 0.01355(11) 0.05235(18) 0.0704(7) Uani 1 1 d . . .
Cl2 Cl 0.5046(3) 0.06059(11) 0.56045(14) 0.0673(5) Uani 1 1 d . . .
O1 O 0.1152(7) 0.0527(5) 0.0288(4) 0.110(2) Uiso 1 1 d . . .
O2 O -0.0516(9) -0.0292(6) 0.0071(5) 0.145(3) Uiso 1 1 d . . .
O3 O 0.0476(10) -0.0547(8) 0.0832(6) 0.179(4) Uiso 1 1 d . . .
O4 O -0.0800(10) 0.0683(7) 0.0743(6) 0.176(4) Uiso 1 1 d . . .
O51 O 0.5522(18) 0.0121(10) 0.5105(9) 0.074(5) Uiso 0.52(3) 1 d P A 1
O52 O 0.5877(19) -0.0008(9) 0.5262(9) 0.071(5) Uiso 0.48(3) 1 d P A 2
O61 O 0.4377(12) 0.0216(12) 0.6028(7) 0.063(4) Uiso 0.52(3) 1 d P A 1
O62 O 0.4478(15) -0.0082(14) 0.5945(8) 0.070(5) Uiso 0.48(3) 1 d P A 2
O71 O 0.625(2) 0.0933(11) 0.5901(8) 0.091(6) Uiso 0.52(3) 1 d P A 1
O72 O 0.5744(17) 0.1123(9) 0.5965(7) 0.065(5) Uiso 0.48(3) 1 d P A 2
O81 O 0.450(2) 0.1349(13) 0.5303(8) 0.106(6) Uiso 0.52(3) 1 d P A 1
O82 O 0.3962(18) 0.1058(11) 0.5312(7) 0.077(6) Uiso 0.48(3) 1 d P A 2
O91 O 0.5452(15) 0.5590(12) 0.3271(10) 0.218(10) Uiso 0.75(2) 1 d P B 2
O92 O 0.536(3) 0.459(2) 0.3282(17) 0.127(16) Uiso 0.25(2) 1 d P B 2

loop_
_atom_site_aniso_label
_atom_site_aniso_U_11
_atom_site_aniso_U_22
_atom_site_aniso_U_33
_atom_site_aniso_U_23
_atom_site_aniso_U_13
_atom_site_aniso_U_12
Cd1 0.0323(2) 0.0450(2) 0.0442(5) 0.0001(2) -0.0068(2) 0.00153(19)
Cd2 0.0366(2) 0.0464(2) 0.0407(4) 0.0001(2) 0.0087(3) -0.00382(19)
C1 0.056(5) 0.051(4) 0.060(7) -0.006(4) -0.007(5) -0.010(4)
C2 0.077(5) 0.042(4) 0.036(6) 0.006(3) -0.011(4) 0.005(4)
C3 0.062(5) 0.070(5) 0.036(6) 0.007(4) -0.011(4) 0.014(4)
C4 0.058(4) 0.050(4) 0.033(6) -0.002(4) -0.008(4) 0.001(4)
C5 0.047(4) 0.036(3) 0.033(5) 0.002(3) 0.001(4) 0.005(3)
C6 0.037(4) 0.054(5) 0.029(6) 0.002(4) -0.005(4) -0.003(3)
C7 0.032(4) 0.037(4) 0.042(6) 0.005(4) 0.000(4) -0.005(3)
C8 0.087(6) 0.064(5) 0.042(6) 0.004(4) 0.026(5) 0.000(5)
C9 0.030(3) 0.051(4) 0.037(5) -0.004(3) 0.006(3) -0.003(3)
C10 0.053(5) 0.061(4) 0.046(7) 0.001(5) 0.008(4) -0.008(4)
C11 0.063(5) 0.063(5) 0.038(6) 0.010(4) 0.001(4) -0.014(4)
C12 0.067(5) 0.062(5) 0.051(7) 0.003(4) -0.011(5) -0.019(4)
C13 0.057(5) 0.044(4) 0.045(6) 0.010(4) -0.001(4) 0.002(3)
C14 0.073(5) 0.047(4) 0.046(6) -0.010(4) -0.015(5) 0.002(4)
C15 0.097(7) 0.061(5) 0.061(8) -0.031(5) -0.012(5) -0.009(5)
C16 0.094(6) 0.064(5) 0.051(8) -0.015(5) -0.034(6) 0.007(5)
C17 0.058(5) 0.049(4) 0.058(7) -0.005(4) -0.023(5) 0.006(4)
C18 0.046(4) 0.035(4) 0.032(5) -0.004(3) -0.006(4) 0.003(3)
C19 0.049(5) 0.043(4) 0.037(6) -0.001(4) -0.007(4) -0.012(4)
C20 0.087(7) 0.046(5) 0.040(6) -0.002(4) 0.003(4) 0.008(4)
C21 0.030(4) 0.040(4) 0.038(6) -0.002(4) 0.003(4) -0.009(4)
C22 0.028(4) 0.070(5) 0.047(7) -0.001(4) -0.003(4) 0.007(4)
C23 0.061(5) 0.057(4) 0.046(6) -0.002(4) 0.017(5) -0.003(4)
C24 0.087(6) 0.068(5) 0.054(8) -0.013(5) 0.028(5) 0.001(5)
C25 0.076(6) 0.080(6) 0.065(9) -0.018(5) 0.010(5) -0.022(5)
C26 0.065(5) 0.046(4) 0.057(7) -0.012(4) -0.002(5) -0.004(4)
N1 0.041(3) 0.041(3) 0.043(5) -0.005(3) -0.001(3) -0.001(3)
N2 0.030(3) 0.050(3) 0.045(5) 0.013(3) 0.003(3) -0.001(2)
N3 0.029(3) 0.051(3) 0.036(5) 0.003(3) 0.005(3) 0.003(2)
N4 0.044(3) 0.043(3) 0.040(5) 0.011(3) 0.002(3) -0.009(3)
N5 0.102(7) 0.062(4) 0.056(6) 0.006(4) -0.009(5) 0.008(4)
N6 0.044(3) 0.051(4) 0.036(6) -0.008(3) 0.000(3) 0.002(3)
N7 0.033(3) 0.051(3) 0.021(4) 0.003(3) 0.000(3) 0.005(2)
N8 0.024(3) 0.037(3) 0.059(7) -0.006(3) 0.002(3) 0.004(2)
N9 0.050(4) 0.046(3) 0.038(6) 0.005(3) 0.013(3) -0.004(3)
N10 0.203(11) 0.071(6) 0.048(7) -0.005(4) 0.044(7) -0.009(6)
N11 0.062(5) 0.125(6) 0.080(7) -0.046(5) -0.034(4) 0.049(4)
N12 0.060(4) 0.058(3) 0.050(6) -0.017(4) 0.001(4) 0.019(3)
N13 0.055(4) 0.089(4) 0.088(8) -0.031(5) -0.027(5) 0.034(3)
N14 0.056(4) 0.112(6) 0.069(7) 0.029(5) 0.019(4) 0.037(4)
N15 0.058(4) 0.070(3) 0.057(6) 0.017(4) 0.003(4) 0.021(3)
N16 0.072(5) 0.142(7) 0.062(6) 0.039(5) 0.030(4) 0.049(5)
Cl1 0.0629(14) 0.0476(10) 0.1008(19) -0.0074(14) -0.0019(13) 0.0013(13)
Cl2 0.0820(11) 0.0687(10) 0.0511(10) -0.0006(14) -0.0044(8) -0.0025(13)

loop_
_atom_type_symbol
_atom_type_description
_atom_type_scat_dispersion_real
_atom_type_scat_dispersion_imag
_atom_type_scat_source
C C 0.0033 0.0016 'International Tables Vol C Tables 4.2.6.8 and 6.1.1.4'
H H 0.0000 0.0000 'International Tables Vol C Tables 4.2.6.8 and 6.1.1.4'
N N 0.0061 0.0033 'International Tables Vol C Tables 4.2.6.8 and 6.1.1.4'
Cd Cd -0.8075 1.2024 'International Tables Vol C Tables 4.2.6.8 and 6.1.1.4'
O O 0.0106 0.0060 'International Tables Vol C Tables 4.2.6.8 and 6.1.1.4'
Cl Cl 0.1484 0.1585 'International Tables Vol C Tables 4.2.6.8 and 6.1.1.4'

loop_
_geom_angle_atom_site_label_1
_geom_angle_atom_site_label_2
_geom_angle_atom_site_label_3
_geom_angle
_geom_angle_site_symmetry_1
_geom_angle_site_symmetry_3
N13 Cd1 N1 88.7(3) 3_455 .
N13 Cd1 N6 87.4(3) 3_455 .
N1 Cd1 N6 174.36(19) . .
N13 Cd1 N11 100.4(3) 3_455 .
N1 Cd1 N11 88.0(3) . .
N6 Cd1 N11 88.8(3) . .
N13 Cd1 N7 94.6(2) 3_455 .
N1 Cd1 N7 114.0(2) . .
N6 Cd1 N7 70.4(2) . .
N11 Cd1 N7 153.7(3) . .
N13 Cd1 N2 155.6(3) 3_455 .
N1 Cd1 N2 71.2(2) . .
N6 Cd1 N2 113.6(2) . .
N11 Cd1 N2 92.7(2) . .
N7 Cd1 N2 81.79(17) . .
N9 Cd2 N4 170.54(18) . .
N9 Cd2 N16 88.3(3) . 3_565
N4 Cd2 N16 86.4(3) . 3_565
N9 Cd2 N14 85.9(3) . .
N4 Cd2 N14 88.5(3) . .
N16 Cd2 N14 109.2(3) 3_565 .
N9 Cd2 N8 70.1(2) . .
N4 Cd2 N8 117.5(2) . .
N16 Cd2 N8 150.2(3) 3_565 .
N14 Cd2 N8 90.0(2) . .
N9 Cd2 N3 117.3(2) . .
N4 Cd2 N3 70.7(2) . .
N16 Cd2 N3 91.3(3) 3_565 .
N14 Cd2 N3 150.0(3) . .
N8 Cd2 N3 81.36(17) . .
N1 C1 C2 122.4(7) . .
N1 C1 H1A 118.8 . .
C2 C1 H1A 118.8 . .
C1 C2 C3 119.5(7) . .
C1 C2 H2A 120.3 . .
C3 C2 H2A 120.3 . .
C4 C3 C2 118.7(8) . .
C4 C3 H3A 120.6 . .
C2 C3 H3A 120.6 . .
C3 C4 C5 118.6(7) . .
C3 C4 H4A 120.7 . .
C5 C4 H4A 120.7 . .
N1 C5 C4 121.5(6) . .
N1 C5 C6 117.1(7) . .
C4 C5 C6 121.3(7) . .
N5 C6 N2 125.3(8) . .
N5 C6 C5 119.7(9) . .
N2 C6 C5 114.9(6) . .
N3 C7 C9 118.3(7) . .
N3 C7 C8 125.2(8) . .
C9 C7 C8 116.5(8) . .
C7 C8 H8A 109.5 . .
C7 C8 H8B 109.5 . .
H8A C8 H8B 109.5 . .
C7 C8 H8C 109.5 . .
H8A C8 H8C 109.5 . .
H8B C8 H8C 109.5 . .
N4 C9 C10 121.0(7) . .
N4 C9 C7 115.1(7) . .
C10 C9 C7 123.9(7) . .
C11 C10 C9 119.8(8) . .
C11 C10 H10A 120.1 . .
C9 C10 H10A 120.1 . .
C12 C11 C10 120.6(9) . .
C12 C11 H11A 119.7 . .
C10 C11 H11A 119.7 . .
C11 C12 C13 117.0(8) . .
C11 C12 H12A 121.5 . .
C13 C12 H12A 121.5 . .
N4 C13 C12 123.5(7) . .
N4 C13 H13A 118.2 . .
C12 C13 H13A 118.2 . .
N6 C14 C15 120.2(8) . .
N6 C14 H14A 119.9 . .
C15 C14 H14A 119.9 . .
C16 C15 C14 122.8(8) . .
C16 C15 H15A 118.6 . .
C14 C15 H15A 118.6 . .
C15 C16 C17 118.4(9) . .
C15 C16 H16A 120.8 . .
C17 C16 H16A 120.8 . .
C16 C17 C18 117.7(7) . .
C16 C17 H17A 121.1 . .
C18 C17 H17A 121.1 . .
N6 C18 C17 121.5(7) . .
N6 C18 C19 114.9(7) . .
C17 C18 C19 123.6(7) . .
N7 C19 C20 125.2(8) . .
N7 C19 C18 118.0(8) . .
C20 C19 C18 116.8(8) . .
C19 C20 H20A 109.5 . .
C19 C20 H20B 109.5 . .
H20A C20 H20B 109.5 . .
C19 C20 H20C 109.5 . .
H20A C20 H20C 109.5 . .
H20B C20 H20C 109.5 . .
N8 C21 N10 123.2(8) . .
N8 C21 C22 115.8(8) . .
N10 C21 C22 121.0(9) . .
N9 C22 C23 120.6(8) . .
N9 C22 C21 117.1(8) . .
C23 C22 C21 122.3(8) . .
C24 C23 C22 121.3(8) . .
C24 C23 H23A 119.3 . .
C22 C23 H23A 119.3 . .
C23 C24 C25 120.3(9) . .
C23 C24 H24A 119.9 . .
C25 C24 H24A 119.9 . .
C24 C25 C26 115.8(8) . .
C24 C25 H25A 122.1 . .
C26 C25 H25A 122.1 . .
N9 C26 C25 123.0(8) . .
N9 C26 H26A 118.5 . .
C25 C26 H26A 118.5 . .
C1 N1 C5 119.2(7) . .
C1 N1 Cd1 122.1(5) . .
C5 N1 Cd1 115.1(5) . .
C6 N2 N3 114.0(5) . .
C6 N2 Cd1 113.7(4) . .
N3 N2 Cd1 122.9(4) . .
C7 N3 N2 116.9(6) . .
C7 N3 Cd2 114.7(5) . .
N2 N3 Cd2 123.2(4) . .
C13 N4 C9 117.9(7) . .
C13 N4 Cd2 123.0(5) . .
C9 N4 Cd2 116.9(5) . .
C6 N5 H5A 120.0 . .
C6 N5 H5B 120.0 . .
H5A N5 H5B 120.0 . .
C18 N6 C14 119.3(8) . .
C18 N6 Cd1 116.8(5) . .
C14 N6 Cd1 121.4(6) . .
C19 N7 N8 115.5(6) . .
C19 N7 Cd1 113.6(5) . .
N8 N7 Cd1 121.2(4) . .
C21 N8 N7 116.3(6) . .
C21 N8 Cd2 115.9(5) . .
N7 N8 Cd2 122.6(4) . .
C26 N9 C22 118.9(8) . .
C26 N9 Cd2 122.6(6) . .
C22 N9 Cd2 117.7(6) . .
C21 N10 H10B 120.0 . .
C21 N10 H10C 120.0 . .
H10B N10 H10C 120.0 . .
N12 N11 Cd1 115.5(6) . .
N11 N12 N13 179.6(10) . .
N12 N13 Cd1 118.9(6) . 3
N15 N14 Cd2 125.0(7) . .
N14 N15 N16 179.2(10) . .
N15 N16 Cd2 121.5(7) . 3_465
O3 Cl1 O4 120.7(8) . .
O3 Cl1 O2 99.3(7) . .
O4 Cl1 O2 103.7(7) . .
O3 Cl1 O1 107.2(7) . .
O4 Cl1 O1 116.2(5) . .
O2 Cl1 O1 107.5(6) . .
O61 Cl2 O72 97.0(9) . .
O61 Cl2 O62 20.5(8) . .
O72 Cl2 O62 109.6(10) . .
O61 Cl2 O51 121.2(10) . .
O72 Cl2 O51 125.3(10) . .
O62 Cl2 O51 100.9(13) . .
O61 Cl2 O81 118.5(9) . .
O72 Cl2 O81 92.5(9) . .
O62 Cl2 O81 131.3(11) . .
O51 Cl2 O81 100.2(11) . .
O61 Cl2 O82 96.6(9) . .
O72 Cl2 O82 114.5(8) . .
O62 Cl2 O82 104.7(9) . .
O51 Cl2 O82 99.3(11) . .
O81 Cl2 O82 28.4(7) . .
O61 Cl2 O52 113.7(12) . .
O72 Cl2 O52 110.7(9) . .
O62 Cl2 O52 93.7(11) . .
O51 Cl2 O52 21.5(8) . .
O81 Cl2 O52 118.9(12) . .
O82 Cl2 O52 120.8(10) . .
O61 Cl2 O71 106.1(9) . .
O72 Cl2 O71 24.3(7) . .
O62 Cl2 O71 110.8(10) . .
O51 Cl2 O71 102.6(10) . .
O81 Cl2 O71 106.6(10) . .
O82 Cl2 O71 133.3(7) . .
O52 Cl2 O71 86.5(9) . .

loop_
_geom_bond_atom_site_label_1
_geom_bond_atom_site_label_2
_geom_bond_distance
_geom_bond_site_symmetry_2
Cd1 N13 2.302(6) 3_455
Cd1 N1 2.310(7) .
Cd1 N6 2.325(8) .
Cd1 N11 2.344(7) .
Cd1 N7 2.378(5) .
Cd1 N2 2.382(5) .
Cd2 N9 2.269(8) .
Cd2 N4 2.294(7) .
Cd2 N16 2.318(7) 3_565
Cd2 N14 2.335(7) .
Cd2 N8 2.370(5) .
Cd2 N3 2.374(5) .
C1 N1 1.321(10) .
C1 C2 1.364(12) .
C1 H1A 0.9300 .
C2 C3 1.385(11) .
C2 H2A 0.9300 .
C3 C4 1.368(11) .
C3 H3A 0.9300 .
C4 C5 1.399(11) .
C4 H4A 0.9300 .
C5 N1 1.337(9) .
C5 C6 1.481(10) .
C6 N5 1.293(11) .
C6 N2 1.318(10) .
C7 N3 1.269(10) .
C7 C9 1.480(11) .
C7 C8 1.486(12) .
C8 H8A 0.9600 .
C8 H8B 0.9600 .
C8 H8C 0.9600 .
C9 N4 1.343(9) .
C9 C10 1.376(11) .
C10 C11 1.371(11) .
C10 H10A 0.9300 .
C11 C12 1.344(12) .
C11 H11A 0.9300 .
C12 C13 1.396(12) .
C12 H12A 0.9300 .
C13 N4 1.339(9) .
C13 H13A 0.9300 .
C14 N6 1.332(10) .
C14 C15 1.353(13) .
C14 H14A 0.9300 .
C15 C16 1.331(12) .
C15 H15A 0.9300 .
C16 C17 1.375(12) .
C16 H16A 0.9300 .
C17 C18 1.410(11) .
C17 H17A 0.9300 .
C18 N6 1.328(9) .
C18 C19 1.490(12) .
C19 N7 1.272(10) .
C19 C20 1.380(11) .
C20 H20A 0.9600 .
C20 H20B 0.9600 .
C20 H20C 0.9600 .
C21 N8 1.296(10) .
C21 N10 1.417(11) .
C21 C22 1.454(12) .
C22 N9 1.347(9) .
C22 C23 1.362(12) .
C23 C24 1.344(12) .
C23 H23A 0.9300 .
C24 C25 1.391(12) .
C24 H24A 0.9300 .
C25 C26 1.413(13) .
C25 H25A 0.9300 .
C26 N9 1.333(11) .
C26 H26A 0.9300 .
N2 N3 1.412(6) .
N5 H5A 0.8600 .
N5 H5B 0.8600 .
N7 N8 1.417(6) .
N10 H10B 0.8600 .
N10 H10C 0.8600 .
N11 N12 1.158(9) .
N12 N13 1.191(9) .
N13 Cd1 2.302(6) 3
N14 N15 1.133(10) .
N15 N16 1.182(11) .
N16 Cd2 2.318(7) 3_465
Cl1 O3 1.339(13) .
Cl1 O4 1.376(12) .
Cl1 O2 1.393(12) .
Cl1 O1 1.401(9) .
Cl2 O61 1.351(15) .
Cl2 O72 1.374(14) .
Cl2 O62 1.457(17) .
Cl2 O51 1.462(18) .
Cl2 O81 1.466(16) .
Cl2 O82 1.517(15) .
Cl2 O52 1.523(16) .
Cl2 O71 1.551(17) .
O91 O92 1.55(4) .

loop_
_geom_torsion_atom_site_label_1
_geom_torsion_atom_site_label_2
_geom_torsion_atom_site_label_3
_geom_torsion_atom_site_label_4
_geom_torsion
_geom_torsion_site_symmetry_1
_geom_torsion_site_symmetry_4
N1 C1 C2 C3 1.3(14) . .
C1 C2 C3 C4 -0.1(13) . .
C2 C3 C4 C5 -1.2(12) . .
C3 C4 C5 N1 1.4(12) . .
C3 C4 C5 C6 -179.7(7) . .
N1 C5 C6 N5 150.6(7) . .
C4 C5 C6 N5 -28.3(11) . .
N1 C5 C6 N2 -33.6(9) . .
C4 C5 C6 N2 147.5(7) . .
N3 C7 C9 N4 -25.0(10) . .
C8 C7 C9 N4 154.5(7) . .
N3 C7 C9 C10 152.6(8) . .
C8 C7 C9 C10 -27.9(11) . .
N4 C9 C10 C11 0.1(12) . .
C7 C9 C10 C11 -177.3(8) . .
C9 C10 C11 C12 -2.2(13) . .
C10 C11 C12 C13 1.4(12) . .
C11 C12 C13 N4 1.5(12) . .
N6 C14 C15 C16 0.4(16) . .
C14 C15 C16 C17 -2.7(16) . .
C15 C16 C17 C18 1.6(15) . .
C16 C17 C18 N6 1.7(13) . .
C16 C17 C18 C19 -178.0(9) . .
N6 C18 C19 N7 -28.4(11) . .
C17 C18 C19 N7 151.2(8) . .
N6 C18 C19 C20 153.0(8) . .
C17 C18 C19 C20 -27.3(12) . .
N8 C21 C22 N9 -20.6(11) . .
N10 C21 C22 N9 159.9(9) . .
N8 C21 C22 C23 160.5(8) . .
N10 C21 C22 C23 -18.9(13) . .
N9 C22 C23 C24 3.6(13) . .
C21 C22 C23 C24 -177.6(8) . .
C22 C23 C24 C25 -4.2(15) . .
C23 C24 C25 C26 2.0(15) . .
C24 C25 C26 N9 0.7(14) . .
C2 C1 N1 C5 -1.1(12) . .
C2 C1 N1 Cd1 156.7(7) . .
C4 C5 N1 C1 -0.3(11) . .
C6 C5 N1 C1 -179.2(7) . .
C4 C5 N1 Cd1 -159.6(6) . .
C6 C5 N1 Cd1 21.4(7) . .
N13 Cd1 N1 C1 30.0(6) 3_455 .
N6 Cd1 N1 C1 -16(2) . .
N11 Cd1 N1 C1 -70.5(6) . .
N7 Cd1 N1 C1 124.4(6) . .
N2 Cd1 N1 C1 -164.1(6) . .
N13 Cd1 N1 C5 -171.3(5) 3_455 .
N6 Cd1 N1 C5 143.0(19) . .
N11 Cd1 N1 C5 88.2(5) . .
N7 Cd1 N1 C5 -76.9(5) . .
N2 Cd1 N1 C5 -5.4(4) . .
N5 C6 N2 N3 -9.6(11) . .
C5 C6 N2 N3 174.9(5) . .
N5 C6 N2 Cd1 -157.3(6) . .
C5 C6 N2 Cd1 27.2(7) . .
N13 Cd1 N2 C6 23.6(8) 3_455 .
N1 Cd1 N2 C6 -12.4(4) . .
N6 Cd1 N2 C6 170.8(4) . .
N11 Cd1 N2 C6 -99.4(5) . .
N7 Cd1 N2 C6 106.5(5) . .
N13 Cd1 N2 N3 -120.8(6) 3_455 .
N1 Cd1 N2 N3 -156.8(5) . .
N6 Cd1 N2 N3 26.4(5) . .
N11 Cd1 N2 N3 116.2(5) . .
N7 Cd1 N2 N3 -37.9(4) . .
C9 C7 N3 N2 175.4(5) . .
C8 C7 N3 N2 -4.0(11) . .
C9 C7 N3 Cd2 19.9(8) . .
C8 C7 N3 Cd2 -159.6(6) . .
C6 N2 N3 C7 143.5(5) . .
Cd1 N2 N3 C7 -72.1(7) . .
C6 N2 N3 Cd2 -63.1(7) . .
Cd1 N2 N3 Cd2 81.2(4) . .
N9 Cd2 N3 C7 177.3(5) . .
N4 Cd2 N3 C7 -8.2(5) . .
N16 Cd2 N3 C7 -93.9(6) 3_565 .
N14 Cd2 N3 C7 40.3(8) . .
N8 Cd2 N3 C7 115.1(5) . .
N9 Cd2 N3 N2 23.5(5) . .
N4 Cd2 N3 N2 -162.0(5) . .
N16 Cd2 N3 N2 112.3(5) 3_565 .
N14 Cd2 N3 N2 -113.6(5) . .
N8 Cd2 N3 N2 -38.8(4) . .
C12 C13 N4 C9 -3.5(11) . .
C12 C13 N4 Cd2 159.2(6) . .
C10 C9 N4 C13 2.7(11) . .
C7 C9 N4 C13 -179.7(7) . .
C10 C9 N4 Cd2 -161.1(6) . .
C7 C9 N4 Cd2 16.5(8) . .
N9 Cd2 N4 C13 -19.5(16) . .
N16 Cd2 N4 C13 -75.5(6) 3_565 .
N14 Cd2 N4 C13 33.8(6) . .
N8 Cd2 N4 C13 123.1(5) . .
N3 Cd2 N4 C13 -168.2(6) . .
N9 Cd2 N4 C9 143.3(12) . .
N16 Cd2 N4 C9 87.4(5) 3_565 .
N14 Cd2 N4 C9 -163.3(5) . .
N8 Cd2 N4 C9 -74.0(5) . .
N3 Cd2 N4 C9 -5.3(4) . .
C17 C18 N6 C14 -4.0(11) . .
C19 C18 N6 C14 175.7(8) . .
C17 C18 N6 Cd1 -166.1(6) . .
C19 C18 N6 Cd1 13.6(8) . .
C15 C14 N6 C18 3.0(13) . .
C15 C14 N6 Cd1 164.2(7) . .
N13 Cd1 N6 C18 95.2(5) 3_455 .
N1 Cd1 N6 C18 141.0(19) . .
N11 Cd1 N6 C18 -164.3(5) . .
N7 Cd1 N6 C18 -0.6(5) . .
N2 Cd1 N6 C18 -71.8(5) . .
N13 Cd1 N6 C14 -66.5(6) 3_455 .
N1 Cd1 N6 C14 -21(2) . .
N11 Cd1 N6 C14 34.0(6) . .
N7 Cd1 N6 C14 -162.3(6) . .
N2 Cd1 N6 C14 126.4(6) . .
C20 C19 N7 N8 -7.5(12) . .
C18 C19 N7 N8 174.1(6) . .
C20 C19 N7 Cd1 -154.2(8) . .
C18 C19 N7 Cd1 27.4(9) . .
N13 Cd1 N7 C19 -100.2(6) 3_455 .
N1 Cd1 N7 C19 169.2(5) . .
N6 Cd1 N7 C19 -14.6(5) . .
N11 Cd1 N7 C19 24.7(8) . .
N2 Cd1 N7 C19 104.1(6) . .
N13 Cd1 N7 N8 115.3(5) 3_455 .
N1 Cd1 N7 N8 24.7(4) . .
N6 Cd1 N7 N8 -159.2(4) . .
N11 Cd1 N7 N8 -119.9(6) . .
N2 Cd1 N7 N8 -40.5(4) . .
N10 C21 N8 N7 -5.3(12) . .
C22 C21 N8 N7 175.3(6) . .
N10 C21 N8 Cd2 -160.5(7) . .
C22 C21 N8 Cd2 20.0(9) . .
C19 N7 N8 C21 147.3(5) . .
Cd1 N7 N8 C21 -68.8(7) . .
C19 N7 N8 Cd2 -59.3(8) . .
Cd1 N7 N8 Cd2 84.6(4) . .
N9 Cd2 N8 C21 -11.0(5) . .
N4 Cd2 N8 C21 175.1(5) . .
N16 Cd2 N8 C21 34.9(8) 3_565 .
N14 Cd2 N8 C21 -96.6(6) . .
N3 Cd2 N8 C21 112.3(6) . .
N9 Cd2 N8 N7 -164.6(5) . .
N4 Cd2 N8 N7 21.5(5) . .
N16 Cd2 N8 N7 -118.6(6) 3_565 .
N14 Cd2 N8 N7 109.9(5) . .
N3 Cd2 N8 N7 -41.3(4) . .
C25 C26 N9 C22 -1.3(12) . .
C25 C26 N9 Cd2 168.1(7) . .
C23 C22 N9 C26 -0.9(11) . .
C21 C22 N9 C26 -179.7(8) . .
C23 C22 N9 Cd2 -170.7(6) . .
C21 C22 N9 Cd2 10.4(9) . .
N4 Cd2 N9 C26 -24.6(16) . .
N16 Cd2 N9 C26 31.2(6) 3_565 .
N14 Cd2 N9 C26 -78.2(6) . .
N8 Cd2 N9 C26 -169.7(7) . .
N3 Cd2 N9 C26 121.8(6) . .
N4 Cd2 N9 C22 144.8(11) . .
N16 Cd2 N9 C22 -159.4(6) 3_565 .
N14 Cd2 N9 C22 91.3(6) . .
N8 Cd2 N9 C22 -0.3(5) . .
N3 Cd2 N9 C22 -68.8(6) . .
N13 Cd1 N11 N12 -122.3(8) 3_455 .
N1 Cd1 N11 N12 -34.1(8) . .
N6 Cd1 N11 N12 150.6(8) . .
N7 Cd1 N11 N12 113.9(9) . .
N2 Cd1 N11 N12 37.0(8) . .
Cd1 N11 N12 N13 25(100) . .
N11 N12 N13 Cd1 151(100) . 3
N9 Cd2 N14 N15 -11.7(8) . .
N4 Cd2 N14 N15 175.9(8) . .
N16 Cd2 N14 N15 -98.4(8) 3_565 .
N8 Cd2 N14 N15 58.4(8) . .
N3 Cd2 N14 N15 131.0(8) . .
Cd2 N14 N15 N16 -77(82) . .
N14 N15 N16 Cd2 -99(82) . 3_465
